data_1558932
loop_
_publ_author_name
'Kharlanov, Andrei L.'
'Bryntse, Ingrid'
'Antipov, Eugene V.'
'Luzikova, Anna V.'

_publ_section_title
;
 Crystal Structure of the Brownmillerite-Related Phase LaCaCuGaO5
;
_journal_name_full 'Acta Chemica Scandinavica'
_journal_page_first 434
_journal_page_last 438
_journal_paper_doi 10.3891/acta.chem.scand.47-0434
_journal_volume 47
_journal_year 1993
_chemical_formula_sum 'Ca Cu Ga La O5'
_chemical_formula_weight 392.249
_chemical_name_common
;
LaCaCuGaO5 Brownmillerite-Related
;
_space_group_IT_number 74
_space_group_name_Hall '-I 2 2a'
_space_group_name_H-M_alt 'I m c m'
_symmetry_cell_setting orthorhombic
_symmetry_Int_Tables_number 74
_symmetry_space_group_name_H-M 'I m c m'
_cell_angle_alpha 90.
_cell_angle_beta 90.
_cell_angle_gamma 90.
_cell_formula_units_Z 4
_cell_length_a 16.022(3)
_cell_length_b 5.4979(7)
_cell_length_c 5.3366(9)
_cell_volume 470.09(13)
_diffrn_ambient_temperature 293
_diffrn_radiation_probe x-ray
_diffrn_radiation_type CuK\a
_diffrn_radiation_wavelength 1.5405981
_exptl_absorpt_coefficient_mu 90.008
_exptl_crystal_density_diffrn 5.543
_exptl_crystal_F_000 708
_pd_proc_ls_prof_R_factor 0.045
_pd_proc_ls_prof_wR_factor 0.059
_refine_ls_goodness_of_fit_ref 1.23
_refine_ls_number_parameters 24
_refine_ls_number_reflns 133
_refine_ls_R_Fsqd_factor 0.080
_refine_ls_R_I_factor 0.065
_cod_data_source_file Acta-Chem-Scand-1993-47-434.cif
_cod_data_source_block 1
_cod_depositor_comments
;
Rietveld refinement using DBW3.2S
space group 74 Imma in non standard Imcm
;
_cod_database_code 1558932

loop_
_space_group_symop_id
_space_group_symop_operation_xyz
1 x,y,z
2 1/2-x,y,-z
3 -x,-y,z
4 1/2+x,-y,-z
5 -x,-y,-z
6 1/2+x,-y,z
7 x,y,-z
8 1/2-x,y,z
9 1/2+x,1/2+y,1/2+z
10 -x,1/2+y,1/2-z
11 1/2-x,1/2-y,1/2+z
12 x,1/2-y,1/2-z
13 1/2-x,1/2-y,1/2-z
14 x,1/2-y,1/2+z
15 1/2+x,1/2+y,1/2-z
16 -x,1/2+y,1/2+z

loop_
_atom_site_label
_atom_site_type_symbol
_atom_site_thermal_displace_type
_atom_site_fract_x
_atom_site_fract_y
_atom_site_fract_z
_atom_site_occupancy
_atom_site_U_iso_or_equiv
_atom_site_calc_flag
_atom_site_refinement_flags
_atom_site_disorder_assembly
_atom_site_disorder_group
La La Uiso 0.60699(2) 0.0178(8) 0.00000 0.500 0.0139(13) . . . -32
Ga Ga Uiso 0.25000 0.4358(15) 0.00000 1.000 0.039(3) . . . .
Cu Cu Uiso 0.00000 0.50000 0.00000 1.000 0.028(3) . . . .
Ca Ca Uiso 0.60699(2) 0.0178(8) 0.00000 0.500 0.0139(13) . . . .
O1 O Uiso 0.490(2) 0.25000 0.25000 1.000 0.009(6) . . . .
O2 O Uiso 0.1485(11) 0.565(4) 0.00000 1.000 0.046(8) . . . .
O3 O Uiso 0.25000 0.133(7) 0.115(7) 0.500 0.072(14) . . . .

loop_
_atom_type_symbol
_atom_type_description
_atom_type_scat_dispersion_real
_atom_type_scat_dispersion_imag
_atom_type_scat_source
Ca Ca 0.3641 1.2855 ' International Tables Vol C Tables 4.2.6.8 and 6.1.1.4'
Cu Cu -1.9646 0.5888 ' International Tables Vol C Tables 4.2.6.8 and 6.1.1.4'
Ga Ga -1.2846 0.7763 ' International Tables Vol C Tables 4.2.6.8 and 6.1.1.4'
La La -1.4094 9.0376 ' International Tables Vol C Tables 4.2.6.8 and 6.1.1.4'
O O 0.0492 0.0322 ' International Tables Vol C Tables 4.2.6.8 and 6.1.1.4'

loop_
_geom_angle_atom_site_label_1
_geom_angle_atom_site_label_2
_geom_angle_atom_site_label_3
_geom_angle
_geom_angle_site_symmetry_1
_geom_angle_site_symmetry_2
_geom_angle_site_symmetry_3
_geom_angle_publ_flag
Cu La O1 92.8(4) 2_545 . . yes
Cu La O1 37.42(5) 2_555 . . yes
La La O1 46.9(5) 3_655 . . yes
O1 La O1 64.9(4) . . 3_655 yes
O1 La O3 133.3(9) . . 3_655 yes
O1 La O3 159.0(9) . . 4_555 yes
O1 La O2 74.5(5) . . 4_565 yes
La La O1 46.9(5) 5_655 . . yes
O1 La O1 96.5(8) . . 5_655 yes
O1 La O3 159.0(9) . . 5_655 yes
O1 La O3 133.3(9) . . 6_555 yes
O1 La O1 60.9(4) . . 7_555 yes
Cu La O1 93.2(4) 9_544 . . yes
O1 La O2 128.0(5) . . 9_544 yes
Cu La O1 37.22(3) 9_545 . . yes
O1 La O2 68.7(5) . . 9_545 yes
Cu La Cu 116.06(1) 2_545 . 2_555 yes
La La Cu 55.68(8) 3_655 . 2_545 yes
Cu La O1 35.13(5) 2_545 . 3_655 yes
Cu La O3 100.8(8) 2_545 . 3_655 yes
Cu La O3 100.8(8) 2_545 . 4_555 yes
Cu La O2 165.1(4) 2_545 . 4_565 yes
La La Cu 55.68(8) 5_655 . 2_545 yes
Cu La O1 35.13(5) 2_545 . 5_655 yes
Cu La O3 100.8(8) 2_545 . 5_655 yes
Cu La O3 100.8(8) 2_545 . 6_555 yes
Cu La O1 92.8(4) 2_545 . 7_555 yes
Cu La Cu 72.24(5) 2_545 . 9_544 yes
Cu La O2 101.8(4) 2_545 . 9_544 yes
Cu La Cu 72.24(5) 2_545 . 9_545 yes
Cu La O2 101.8(4) 2_545 . 9_545 yes
La La Cu 60.38(8) 3_655 . 2_555 yes
Cu La O1 99.0(5) 2_555 . 3_655 yes
Cu La O3 140.6(9) 2_555 . 3_655 yes
Cu La O3 140.6(9) 2_555 . 4_555 yes
Cu La O2 49.1(4) 2_555 . 4_565 yes
La La Cu 60.38(8) 5_655 . 2_555 yes
Cu La O1 99.0(5) 2_555 . 5_655 yes
Cu La O3 140.6(9) 2_555 . 5_655 yes
Cu La O3 140.6(9) 2_555 . 6_555 yes
Cu La O1 37.42(5) 2_555 . 7_555 yes
Cu La Cu 74.49(5) 2_555 . 9_544 yes
Cu La O2 93.0(4) 2_555 . 9_544 yes
Cu La Cu 74.49(5) 2_555 . 9_545 yes
Cu La O2 93.0(4) 2_555 . 9_545 yes
La La O1 49.6(6) 3_655 . 3_655 yes
La La O3 153.1(8) 3_655 . 3_655 yes
La La O3 153.1(8) 3_655 . 4_555 yes
La La O2 109.4(4) 3_655 . 4_565 yes
La La O1 49.6(6) 3_655 . 5_655 yes
La La O3 153.1(8) 3_655 . 5_655 yes
La La O3 153.1(8) 3_655 . 6_555 yes
La La O1 46.9(5) 3_655 . 7_555 yes
La La Cu 57.24(1) 3_655 . 9_544 yes
La La O2 104.2(4) 3_655 . 9_544 yes
La La Cu 57.24(1) 3_655 . 9_545 yes
La La O2 104.2(4) 3_655 . 9_545 yes
O1 La O3 103.9(10) 3_655 . 3_655 yes
O1 La O3 119.9(10) 3_655 . 4_555 yes
O1 La O2 137.1(3) 3_655 . 4_565 yes
La La O1 49.6(6) 5_655 . 3_655 yes
O1 La O1 63.9(4) 3_655 . 5_655 yes
O1 La O3 119.9(10) 3_655 . 5_655 yes
O1 La O3 103.9(10) 3_655 . 6_555 yes
O1 La O1 96.5(8) 3_655 . 7_555 yes
Cu La O1 95.4(4) 9_544 . 3_655 yes
O1 La O2 135.6(5) 3_655 . 9_544 yes
Cu La O1 37.29(6) 9_545 . 3_655 yes
O1 La O2 72.1(5) 3_655 . 9_545 yes
O3 La O3 28.3(12) 3_655 . 4_555 yes
O2 La O3 93.6(9) 4_565 . 3_655 yes
La La O3 153.1(8) 5_655 . 3_655 yes
O1 La O3 119.9(10) 5_655 . 3_655 yes
O3 La O3 28.3(12) 3_655 . 5_655 yes
O1 La O3 159.0(9) 7_555 . 3_655 yes
Cu La O3 133.5(8) 9_544 . 3_655 yes
O2 La O3 92.7(9) 9_544 . 3_655 yes
Cu La O3 106.1(8) 9_545 . 3_655 yes
O2 La O3 64.9(9) 9_545 . 3_655 yes
O2 La O3 93.6(9) 4_565 . 4_555 yes
La La O3 153.1(8) 5_655 . 4_555 yes
O1 La O3 103.9(10) 5_655 . 4_555 yes
O3 La O3 28.3(12) 4_555 . 6_555 yes
O1 La O3 133.3(9) 7_555 . 4_555 yes
Cu La O3 106.1(8) 9_544 . 4_555 yes
O2 La O3 64.9(9) 9_544 . 4_555 yes
Cu La O3 133.5(9) 9_545 . 4_555 yes
O2 La O3 92.7(9) 9_545 . 4_555 yes
La La O2 109.4(4) 5_655 . 4_565 yes
O1 La O2 137.1(3) 5_655 . 4_565 yes
O2 La O3 93.6(9) 4_565 . 5_655 yes
O2 La O3 93.6(9) 4_565 . 6_555 yes
O1 La O2 74.5(5) 7_555 . 4_565 yes
Cu La O2 100.4(2) 9_544 . 4_565 yes
O2 La O2 81.0(5) 4_565 . 9_544 yes
Cu La O2 100.4(2) 9_545 . 4_565 yes
O2 La O2 81.0(5) 4_565 . 9_545 yes
La La O1 49.6(6) 5_655 . 5_655 yes
La La O3 153.1(8) 5_655 . 5_655 yes
La La O3 153.1(8) 5_655 . 6_555 yes
La La O1 46.9(5) 5_655 . 7_555 yes
La La Cu 57.24(1) 5_655 . 9_544 yes
La La O2 104.2(4) 5_655 . 9_544 yes
La La Cu 57.24(1) 5_655 . 9_545 yes
La La O2 104.2(4) 5_655 . 9_545 yes
O1 La O3 103.9(10) 5_655 . 5_655 yes
O1 La O3 119.9(10) 5_655 . 6_555 yes
O1 La O1 64.9(4) 5_655 . 7_555 yes
Cu La O1 37.29(6) 9_544 . 5_655 yes
O1 La O2 72.1(5) 5_655 . 9_544 yes
Cu La O1 95.4(4) 9_545 . 5_655 yes
O1 La O2 135.6(5) 5_655 . 9_545 yes
O3 La O3 28.3(12) 5_655 . 6_555 yes
O1 La O3 133.3(9) 7_555 . 5_655 yes
Cu La O3 106.1(8) 9_544 . 5_655 yes
O2 La O3 64.9(9) 9_544 . 5_655 yes
Cu La O3 133.5(9) 9_545 . 5_655 yes
O2 La O3 92.7(9) 9_545 . 5_655 yes
O1 La O3 159.0(9) 7_555 . 6_555 yes
Cu La O3 133.5(8) 9_544 . 6_555 yes
O2 La O3 92.7(9) 9_544 . 6_555 yes
Cu La O3 106.1(8) 9_545 . 6_555 yes
O2 La O3 64.9(9) 9_545 . 6_555 yes
Cu La O1 37.22(3) 9_544 . 7_555 yes
O1 La O2 68.7(5) 7_555 . 9_544 yes
Cu La O1 93.2(4) 9_545 . 7_555 yes
O1 La O2 128.0(5) 7_555 . 9_545 yes
Cu La O2 47.2(4) 9_544 . 9_544 yes
Cu La Cu 114.48(1) 9_544 . 9_545 yes
Cu La O2 161.0(4) 9_544 . 9_545 yes
Cu La O2 161.0(4) 9_545 . 9_544 yes
O2 La O2 150.0(5) 9_544 . 9_545 yes
Cu La O2 47.2(4) 9_545 . 9_545 yes
O2 Ga O3 112.1(7) . . . yes
O2 Ga O2 132.8(11) . . 2_555 yes
O2 Ga O3 112.1(7) . . 2_555 yes
O2 Ga O3 112.1(7) . . 7_555 yes
O2 Ga O3 112.1(7) . . 8_555 yes
O2 Ga O3 94.2(4) . . 11_554 yes
O2 Ga O3 112.1(7) 2_555 . . yes
O3 Ga O3 40.5(17) . . 2_555 yes
O3 Ga O3 40.5(17) . . 7_555 yes
O3 Ga O3 99.8(16) . . 11_554 yes
O2 Ga O3 112.1(7) 2_555 . 2_555 yes
O2 Ga O3 112.1(7) 2_555 . 7_555 yes
O2 Ga O3 112.1(7) 2_555 . 8_555 yes
O2 Ga O3 94.2(4) 2_555 . 11_554 yes
O3 Ga O3 40.5(17) 2_555 . 8_555 yes
O3 Ga O3 59.3(16) 2_555 . 11_554 yes
O3 Ga O3 40.5(17) 7_555 . 8_555 yes
O3 Ga O3 59.3(16) 7_555 . 11_554 yes
O3 Ga O3 99.8(16) 8_555 . 11_554 yes
La Cu O2 131.4(5) 2_555 . . yes
O1 Cu O2 91.4(10) 2_555 . . yes
La Cu O2 112.5(5) 2_565 . . yes
O2 Cu O2 180.00 . . 3_565 yes
La Cu O2 67.5(5) 4_455 . . yes
La Cu O2 48.6(5) 4_465 . . yes
O1 Cu O2 88.6(10) 4_465 . . yes
La Cu O2 67.5(5) 6_455 . . yes
La Cu O2 48.6(5) 6_465 . . yes
O1 Cu O2 88.6(10) 6_465 . . yes
La Cu O2 131.4(5) 8_555 . . yes
O1 Cu O2 91.4(10) 8_555 . . yes
La Cu O2 112.5(5) 8_565 . . yes
La Cu O2 57.40(3) 9_454 . . yes
La Cu O2 57.40(3) 9_455 . . yes
La Cu O2 122.60(3) 11_554 . . yes
La Cu O1 56.3(7) 2_555 . 2_555 yes
La Cu La 116.06(6) 2_555 . 2_565 yes
La Cu O2 48.6(5) 2_555 . 3_565 yes
La Cu La 63.94(6) 2_555 . 4_455 yes
La Cu La 180.00 2_555 . 4_465 yes
La Cu O1 123.7(7) 2_555 . 4_465 yes
La Cu La 63.94(6) 2_555 . 6_455 yes
La Cu La 180.00 2_555 . 6_465 yes
La Cu O1 123.7(7) 2_555 . 6_465 yes
La Cu O1 56.3(7) 2_555 . 8_555 yes
La Cu La 116.06(6) 2_555 . 8_565 yes
La Cu La 108.62(7) 2_555 . 9_454 yes
La Cu La 108.62(7) 2_555 . 9_455 yes
La Cu La 71.38(7) 2_555 . 11_554 yes
La Cu O1 131.0(6) 2_565 . 2_555 yes
O1 Cu O2 88.6(10) 2_555 . 3_565 yes
La Cu O1 49.0(6) 4_455 . 2_555 yes
La Cu O1 123.7(7) 4_465 . 2_555 yes
O1 Cu O1 92.09(11) 2_555 . 4_465 yes
La Cu O1 49.0(6) 6_455 . 2_555 yes
La Cu O1 123.7(7) 6_465 . 2_555 yes
O1 Cu O1 180.00 2_555 . 6_465 yes
La Cu O1 56.3(7) 8_555 . 2_555 yes
O1 Cu O1 87.91(11) 2_555 . 8_555 yes
La Cu O1 131.0(6) 8_565 . 2_555 yes
La Cu O1 52.7(6) 9_454 . 2_555 yes
La Cu O1 124.1(7) 9_455 . 2_555 yes
La Cu O1 55.9(7) 11_554 . 2_555 yes
La Cu O2 67.5(5) 2_565 . 3_565 yes
La Cu La 180.00 2_565 . 4_455 yes
La Cu La 63.94(6) 2_565 . 4_465 yes
La Cu O1 49.0(6) 2_565 . 4_465 yes
La Cu La 180.00 2_565 . 6_455 yes
La Cu La 63.94(6) 2_565 . 6_465 yes
La Cu O1 49.0(6) 2_565 . 6_465 yes
La Cu La 116.06(6) 2_565 . 8_555 yes
La Cu O1 131.0(6) 2_565 . 8_555 yes
La Cu La 104.61(7) 2_565 . 9_454 yes
La Cu La 104.61(7) 2_565 . 9_455 yes
La Cu La 75.39(7) 2_565 . 11_554 yes
La Cu O2 112.5(5) 4_455 . 3_565 yes
La Cu O2 131.4(5) 4_465 . 3_565 yes
O1 Cu O2 91.4(10) 4_465 . 3_565 yes
La Cu O2 112.5(5) 6_455 . 3_565 yes
La Cu O2 131.4(5) 6_465 . 3_565 yes
O1 Cu O2 91.4(10) 6_465 . 3_565 yes
La Cu O2 48.6(5) 8_555 . 3_565 yes
O1 Cu O2 88.6(10) 8_555 . 3_565 yes
La Cu O2 67.5(5) 8_565 . 3_565 yes
La Cu O2 122.60(3) 9_454 . 3_565 yes
La Cu O2 122.60(3) 9_455 . 3_565 yes
La Cu O2 57.40(3) 11_554 . 3_565 yes
La Cu La 116.06(6) 4_455 . 4_465 yes
La Cu O1 131.0(6) 4_455 . 4_465 yes
La Cu La 116.06(6) 4_455 . 6_465 yes
La Cu O1 131.0(6) 4_455 . 6_465 yes
La Cu La 63.94(6) 4_455 . 8_555 yes
La Cu O1 49.0(6) 4_455 . 8_555 yes
La Cu La 180.00 4_455 . 8_565 yes
La Cu La 75.39(7) 4_455 . 9_454 yes
La Cu La 75.39(7) 4_455 . 9_455 yes
La Cu La 104.61(7) 4_455 . 11_554 yes
La Cu O1 56.3(7) 4_465 . 4_465 yes
La Cu La 116.06(6) 4_465 . 6_455 yes
La Cu O1 56.3(7) 4_465 . 6_465 yes
La Cu La 180.00 4_465 . 8_555 yes
La Cu O1 123.7(7) 4_465 . 8_555 yes
La Cu La 63.94(6) 4_465 . 8_565 yes
La Cu La 71.38(7) 4_465 . 9_454 yes
La Cu La 71.38(7) 4_465 . 9_455 yes
La Cu La 108.62(7) 4_465 . 11_554 yes
La Cu O1 131.0(6) 6_455 . 4_465 yes
La Cu O1 56.3(7) 6_465 . 4_465 yes
O1 Cu O1 87.91(11) 4_465 . 6_465 yes
La Cu O1 123.7(7) 8_555 . 4_465 yes
O1 Cu O1 180.00 4_465 . 8_555 yes
La Cu O1 49.0(6) 8_565 . 4_465 yes
La Cu O1 55.9(7) 9_454 . 4_465 yes
La Cu O1 127.4(6) 9_455 . 4_465 yes
La Cu O1 52.7(6) 11_554 . 4_465 yes
La Cu La 116.06(6) 6_455 . 6_465 yes
La Cu O1 131.0(6) 6_455 . 6_465 yes
La Cu La 63.94(6) 6_455 . 8_555 yes
La Cu O1 49.0(6) 6_455 . 8_555 yes
La Cu La 180.00 6_455 . 8_565 yes
La Cu La 75.39(7) 6_455 . 9_454 yes
La Cu La 75.39(7) 6_455 . 9_455 yes
La Cu La 104.61(7) 6_455 . 11_554 yes
La Cu O1 56.3(7) 6_465 . 6_465 yes
La Cu La 180.00 6_465 . 8_555 yes
La Cu O1 123.7(7) 6_465 . 8_555 yes
La Cu La 63.94(6) 6_465 . 8_565 yes
La Cu La 71.38(7) 6_465 . 9_454 yes
La Cu La 71.38(7) 6_465 . 9_455 yes
La Cu La 108.62(7) 6_465 . 11_554 yes
La Cu O1 123.7(7) 8_555 . 6_465 yes
O1 Cu O1 92.09(11) 6_465 . 8_555 yes
La Cu O1 49.0(6) 8_565 . 6_465 yes
La Cu O1 127.4(6) 9_454 . 6_465 yes
La Cu O1 55.9(7) 9_455 . 6_465 yes
La Cu O1 124.1(7) 11_554 . 6_465 yes
La Cu O1 56.3(7) 8_555 . 8_555 yes
La Cu La 116.06(6) 8_555 . 8_565 yes
La Cu La 108.62(7) 8_555 . 9_454 yes
La Cu La 108.62(7) 8_555 . 9_455 yes
La Cu La 71.38(7) 8_555 . 11_554 yes
La Cu O1 131.0(6) 8_565 . 8_555 yes
La Cu O1 124.1(7) 9_454 . 8_555 yes
La Cu O1 52.7(6) 9_455 . 8_555 yes
La Cu O1 127.4(6) 11_554 . 8_555 yes
La Cu La 104.61(7) 8_565 . 9_454 yes
La Cu La 104.61(7) 8_565 . 9_455 yes
La Cu La 75.39(7) 8_565 . 11_554 yes
La Cu La 114.48(1) 9_454 . 9_455 yes
La Cu La 65.52(1) 9_454 . 11_554 yes
La Cu La 180.00 9_455 . 11_554 yes
La O1 Cu 86.3(7) . . 2_555 yes
La O1 La 83.54(10) . . 3_655 yes
La O1 La 83.54(10) . . 5_655 yes
La O1 Cu 86.9(7) . . 9_545 yes
La O1 La 172.0(10) . . 10_655 yes
La O1 Cu 95.8(6) 3_655 . 2_555 yes
La O1 Cu 95.8(6) 5_655 . 2_555 yes
La O1 Cu 86.3(7) 7_555 . 2_555 yes
Cu O1 Cu 170.4(19) 2_555 . 9_545 yes
La O1 Cu 90.1(5) 10_655 . 2_555 yes
La O1 La 83.54(10) 3_655 . 7_555 yes
La O1 Cu 90.1(5) 3_655 . 9_545 yes
La O1 La 103.9(11) 3_655 . 10_655 yes
La O1 La 83.54(10) 5_655 . 7_555 yes
La O1 Cu 90.1(5) 5_655 . 9_545 yes
La O1 La 103.9(11) 5_655 . 10_655 yes
La O1 Cu 86.9(7) 7_555 . 9_545 yes
La O1 La 172.0(10) 7_555 . 10_655 yes
La O1 Cu 95.8(6) 10_655 . 9_545 yes
Ga O2 Cu 147.9(12) . . . yes
La O2 Ga 129.8(10) 4_465 . . yes
La O2 Ga 129.8(10) 6_465 . . yes
La O2 Ga 100.6(4) 9_454 . . yes
La O2 Ga 100.6(4) 9_455 . . yes
La O2 Cu 82.4(6) 4_465 . . yes
La O2 Cu 82.4(6) 6_465 . . yes
La O2 Cu 75.4(4) 9_454 . . yes
La O2 Cu 75.4(4) 9_455 . . yes
La O2 La 91.3(5) 4_465 . 9_454 yes
La O2 La 91.3(5) 4_465 . 9_455 yes
La O2 La 91.3(5) 6_465 . 9_454 yes
La O2 La 91.3(5) 6_465 . 9_455 yes
La O2 La 150.0(7) 9_454 . 9_455 yes
Ga O3 O3 70(3) . . 2_555 yes
La O3 Ga 103.0(10) 3_655 . . yes
La O3 Ga 103.0(10) 4_455 . . yes
La O3 Ga 103.0(10) 5_655 . . yes
La O3 Ga 103.0(10) 6_455 . . yes
Ga O3 O3 70(3) . . 7_555 yes
La O3 O3 75.9(12) 3_655 . 2_555 yes
La O3 O3 75.9(12) 4_455 . 2_555 yes
La O3 O3 75.9(12) 5_655 . 2_555 yes
La O3 O3 75.9(12) 6_455 . 2_555 yes
La O3 La 131.5(16) 3_655 . 4_455 yes
La O3 La 131.5(16) 3_655 . 6_455 yes
La O3 O3 75.9(12) 3_655 . 7_555 yes
La O3 La 131.5(16) 4_455 . 5_655 yes
La O3 O3 75.9(12) 4_455 . 7_555 yes
La O3 La 131.5(16) 5_655 . 6_455 yes
La O3 O3 75.9(12) 5_655 . 7_555 yes
La O3 O3 75.9(12) 6_455 . 7_555 yes

loop_
_geom_bond_atom_site_label_1
_geom_bond_atom_site_label_2
_geom_bond_distance
_geom_bond_site_symmetry_1
_geom_bond_site_symmetry_2
_geom_bond_publ_flag
La O1 2.63(2) . . yes
La Cu 3.323(4) . 2_545 yes
La Cu 3.157(4) . 2_555 yes
La La 3.4340(9) . 3_655 yes
La O1 2.52(2) . 3_655 yes
La O3 2.513(16) . 3_655 yes
La O3 2.513(15) . 4_555 yes
La O2 2.39(2) . 4_565 yes
La La 3.4340(9) . 5_655 yes
La O1 2.52(2) . 5_655 yes
La O3 2.513(15) . 5_655 yes
La O3 2.513(16) . 6_555 yes
La O1 2.63(2) . 7_555 yes
La Cu 3.1730(6) . 9_544 yes
La O2 2.762(5) . 9_544 yes
La Cu 3.1730(6) . 9_545 yes
La O2 2.762(5) . 9_545 yes
Ga O2 1.775(19) . . yes
Ga O3 1.77(4) . . yes
Ga O2 1.775(19) . 2_555 yes
Ga O3 1.77(4) . 2_555 yes
Ga O3 1.77(4) . 7_555 yes
Ga O3 1.77(4) . 8_555 yes
Ga O3 2.09(4) . 11_554 yes
Cu O2 2.406(18) . . yes
Cu O1 1.922(3) . 2_555 yes
Cu O2 2.406(18) . 3_565 yes
Cu O1 1.922(2) . 4_465 yes
Cu O1 1.922(2) . 6_465 yes
Cu O1 1.922(3) . 8_555 yes
O3 O3 1.23(5) . 2_555 yes
O3 O3 1.23(5) . 7_555 yes
